data_7220912
loop_
_publ_author_name
'Ryu, Hyunsoo'
'Mulyana, Yanyan'
'Park, In-Hyeok'
'Kim, Jinhee'
'Lindoy, Leonard F.'
'Lee, Shim Sung'

_publ_section_title
;
 Discrete and polymeric complexes of a macrocyclic pillar ligand in the
 absence and presence of dicarboxylic acid coligands
;
_journal_issue 30
_journal_name_full CrystEngComm
_journal_page_first 5717
_journal_paper_doi 10.1039/C5CE01127B
_journal_volume 17
_journal_year 2015
_chemical_formula_moiety 'C28 H20 Co N6'
_chemical_formula_sum 'C56 H40 Co2 N12'
_chemical_formula_weight 998.86
_chemical_name_systematic 2
_space_group_IT_number 15
_symmetry_cell_setting monoclinic
_symmetry_space_group_name_Hall '-C 2yc'
_symmetry_space_group_name_H-M 'C 1 2/c 1'
_atom_sites_solution_hydrogens geom
_atom_sites_solution_primary direct
_atom_sites_solution_secondary difmap
_audit_creation_method SHELXL-97
_audit_update_record
;
2015-04-22 deposited with the CCDC.
2015-06-29 downloaded from the CCDC.
;
_cell_angle_alpha 90.00
_cell_angle_beta 99.137(4)
_cell_angle_gamma 90.00
_cell_formula_units_Z 4
_cell_length_a 51.241(3)
_cell_length_b 4.7974(3)
_cell_length_c 17.4614(10)
_cell_measurement_reflns_used 1933
_cell_measurement_temperature 173(2)
_cell_measurement_theta_max 19.82
_cell_measurement_theta_min 2.36
_cell_volume 4238.0(4)
_computing_cell_refinement 'Bruker SAINT'
_computing_data_collection 'Bruker APEX2'
_computing_data_reduction 'Bruker SAINT'
_computing_molecular_graphics 'Bruker SHELXTL'
_computing_publication_material 'Bruker SHELXTL'
_computing_structure_refinement 'SHELXL-97 (Sheldrick, 2008)'
_computing_structure_solution 'SHELXS-97 (Sheldrick, 2008)'
_diffrn_ambient_temperature 173(2)
_diffrn_measured_fraction_theta_full 1.000
_diffrn_measured_fraction_theta_max 1.000
_diffrn_measurement_device_type 'Bruker APEX-II CCD'
_diffrn_measurement_method '\f and \w scans'
_diffrn_radiation_monochromator graphite
_diffrn_radiation_source 'fine-focus sealed tube'
_diffrn_radiation_type MoK\a
_diffrn_radiation_wavelength 0.71073
_diffrn_reflns_av_R_equivalents 0.1372
_diffrn_reflns_av_sigmaI/netI 0.1110
_diffrn_reflns_limit_h_max 62
_diffrn_reflns_limit_h_min -62
_diffrn_reflns_limit_k_max 5
_diffrn_reflns_limit_k_min -5
_diffrn_reflns_limit_l_max 21
_diffrn_reflns_limit_l_min -21
_diffrn_reflns_number 29530
_diffrn_reflns_theta_full 26.00
_diffrn_reflns_theta_max 26.00
_diffrn_reflns_theta_min 0.80
_exptl_absorpt_coefficient_mu 0.842
_exptl_absorpt_correction_T_max 0.9752
_exptl_absorpt_correction_T_min 0.9057
_exptl_absorpt_correction_type multi-scan
_exptl_absorpt_process_details SADABS
_exptl_crystal_colour blue
_exptl_crystal_density_diffrn 1.566
_exptl_crystal_density_method 'not measured'
_exptl_crystal_description needle
_exptl_crystal_F_000 2056
_exptl_crystal_size_max 0.12
_exptl_crystal_size_mid 0.04
_exptl_crystal_size_min 0.03
_refine_diff_density_max 0.969
_refine_diff_density_min -0.660
_refine_diff_density_rms 0.086
_refine_ls_extinction_method none
_refine_ls_goodness_of_fit_ref 1.047
_refine_ls_hydrogen_treatment constr
_refine_ls_matrix_type full
_refine_ls_number_parameters 383
_refine_ls_number_reflns 4148
_refine_ls_number_restraints 18
_refine_ls_restrained_S_all 1.047
_refine_ls_R_factor_all 0.1484
_refine_ls_R_factor_gt 0.0555
_refine_ls_shift/su_max 0.000
_refine_ls_shift/su_mean 0.000
_refine_ls_structure_factor_coef Fsqd
_refine_ls_weighting_details 'calc w=1/[\s^2^(Fo^2^)+(0.0643P)^2^+1.8233P] where P=(Fo^2^+2Fc^2^)/3'
_refine_ls_weighting_scheme calc
_refine_ls_wR_factor_gt 0.1128
_refine_ls_wR_factor_ref 0.1563
_reflns_number_gt 2046
_reflns_number_total 4148
_reflns_threshold_expression >2sigma(I)
_cod_data_source_file c5ce01127b2.cif
_cod_data_source_block 2
_cod_depositor_comments
;
The following automatic conversions were performed:

'_symmetry_cell_setting' value 'Monoclinic' changed to 'monoclinic'
according to
/usr/data/users/saulius/crontab/automatic-downloads/rss-feeds/RSC/lib/dictionaries/cif_core.dic
dictionary named 'cif_core.dic' version 2.4.2 from 2011-04-26.

Automatic conversion script
Id: cif_fix_values 3271 2015-04-21 07:52:19Z andrius 

 Adding full bibliography for 7220910--7220915.cif.
;
_cod_original_sg_symbol_H-M C2/c
_cod_database_code 7220912

loop_
_symmetry_equiv_pos_as_xyz
'x, y, z'
'-x, y, -z+1/2'
'x+1/2, y+1/2, z'
'-x+1/2, y+1/2, -z+1/2'
'-x, -y, -z'
'x, -y, z-1/2'
'-x+1/2, -y+1/2, -z'
'x+1/2, -y+1/2, z-1/2'

loop_
_atom_site_label
_atom_site_type_symbol
_atom_site_fract_x
_atom_site_fract_y
_atom_site_fract_z
_atom_site_U_iso_or_equiv
_atom_site_adp_type
_atom_site_occupancy
_atom_site_symmetry_multiplicity
_atom_site_calc_flag
_atom_site_refinement_flags
_atom_site_disorder_assembly
_atom_site_disorder_group
Co1 Co 0.0000 0.0000 0.5000 0.0371(3) Uani 1 2 d S . .
Co2 Co 0.2500 0.2500 0.5000 0.0373(3) Uani 1 2 d S . .
N1 N 0.12692(8) -0.1914(11) 0.7850(3) 0.0487(13) Uani 1 1 d D . .
N2 N 0.03345(7) 0.1658(9) 0.5085(2) 0.0354(11) Uani 1 1 d . A .
N3 N -0.00996(7) 0.2458(9) 0.4173(2) 0.0335(10) Uani 1 1 d . . .
N4 N 0.37763(10) 1.0246(12) 0.4755(4) 0.0695(16) Uani 1 1 d . . .
N5 N 0.25887(7) 0.5227(9) 0.4334(2) 0.0353(10) Uani 1 1 d . B .
N6 N 0.21671(8) 0.2572(9) 0.4395(2) 0.0359(10) Uani 1 1 d . . .
C1 C 0.11985(19) 0.056(2) 0.7501(7) 0.052(4) Uani 0.499(7) 1 d PD A 1
H1A H 0.1310 0.2121 0.7638 0.062 Uiso 0.499(7) 1 calc PR A 1
C2 C 0.09753(18) 0.094(2) 0.6960(6) 0.043(3) Uani 0.499(7) 1 d PD A 1
H2A H 0.0941 0.2715 0.6721 0.052 Uiso 0.499(7) 1 calc PR A 1
C3 C 0.07976(9) -0.1248(12) 0.6758(3) 0.0378(13) Uani 1 1 d D . .
C4 C 0.08628(17) -0.375(2) 0.7095(5) 0.036(3) Uani 0.499(7) 1 d PD A 1
H4A H 0.0753 -0.5325 0.6959 0.044 Uiso 0.499(7) 1 calc PR A 1
C5 C 0.10897(17) -0.399(2) 0.7638(6) 0.040(3) Uani 0.499(7) 1 d PD A 1
H5A H 0.1124 -0.5749 0.7884 0.048 Uiso 0.499(7) 1 calc PR A 1
C1' C 0.1268(2) -0.123(3) 0.7092(7) 0.046(3) Uani 0.501(7) 1 d P A 2
H1'A H 0.1433 -0.0949 0.6924 0.055 Uiso 0.501(7) 1 calc PR A 2
C2' C 0.1043(2) -0.093(2) 0.6554(6) 0.041(3) Uani 0.501(7) 1 d P A 2
H2'A H 0.1057 -0.0489 0.6033 0.049 Uiso 0.501(7) 1 calc PR A 2
C4' C 0.08014(19) -0.207(2) 0.7561(6) 0.038(3) Uani 0.501(7) 1 d P A 2
H4'A H 0.0641 -0.2487 0.7744 0.045 Uiso 0.501(7) 1 calc PR A 2
C5' C 0.1043(2) -0.223(3) 0.8064(7) 0.052(4) Uani 0.501(7) 1 d P A 2
H5'A H 0.1039 -0.2601 0.8596 0.062 Uiso 0.501(7) 1 calc PR A 2
C6 C 0.05512(9) -0.0919(12) 0.6201(3) 0.0391(13) Uani 1 1 d . . .
C7 C 0.05439(9) 0.1073(11) 0.5615(3) 0.0359(13) Uani 1 1 d . . .
H7A H 0.0701 0.2095 0.5593 0.043 Uiso 1 1 calc R A .
C8 C 0.03503(9) 0.3730(11) 0.4520(3) 0.0369(13) Uani 1 1 d . . .
C9 C 0.05730(10) 0.5272(12) 0.4420(3) 0.0441(14) Uani 1 1 d . A .
H9A H 0.0737 0.4936 0.4743 0.053 Uiso 1 1 calc R . .
C10 C 0.05541(10) 0.7293(12) 0.3849(3) 0.0451(14) Uani 1 1 d . . .
H10A H 0.0707 0.8315 0.3778 0.054 Uiso 1 1 calc R A .
C11 C 0.03152(10) 0.7854(12) 0.3379(3) 0.0458(14) Uani 1 1 d . A .
H11A H 0.0304 0.9270 0.2995 0.055 Uiso 1 1 calc R . .
C12 C 0.00927(10) 0.6329(12) 0.3475(3) 0.0421(14) Uani 1 1 d . . .
H12A H -0.0072 0.6714 0.3159 0.051 Uiso 1 1 calc R A .
C13 C 0.01098(9) 0.4244(11) 0.4031(3) 0.0369(13) Uani 1 1 d . A .
C14 C -0.03314(9) 0.2548(11) 0.3715(3) 0.0369(13) Uani 1 1 d . . .
H14A H -0.0350 0.3825 0.3294 0.044 Uiso 1 1 calc R . .
C15 C 0.3589(2) 0.977(4) 0.4075(9) 0.066(5) Uani 0.57(2) 1 d P B 1
H15A H 0.3627 1.0358 0.3584 0.079 Uiso 0.57(2) 1 calc PR B 1
C16 C 0.3355(2) 0.845(3) 0.4128(8) 0.052(4) Uani 0.57(2) 1 d P B 1
H16A H 0.3228 0.8226 0.3672 0.062 Uiso 0.57(2) 1 calc PR B 1
C17 C 0.32946(10) 0.7408(12) 0.4857(3) 0.0398(13) Uani 1 1 d . . .
C18 C 0.3497(3) 0.793(4) 0.5442(10) 0.046(5) Uani 0.57(2) 1 d P B 1
H18A H 0.3481 0.7326 0.5950 0.055 Uiso 0.57(2) 1 calc PR B 1
C19 C 0.3731(5) 0.936(6) 0.5327(15) 0.064(7) Uani 0.57(2) 1 d P B 1
C15' C 0.3546(3) 1.097(4) 0.4422(10) 0.043(4) Uiso 0.43(2) 1 d P B 2
H15B H 0.3538 1.2654 0.4135 0.051 Uiso 0.43(2) 1 calc PR B 2
C16' C 0.3305(3) 0.960(4) 0.4422(10) 0.045(5) Uiso 0.43(2) 1 d P B 2
H16B H 0.3149 1.0268 0.4107 0.054 Uiso 0.43(2) 1 calc PR B 2
C18' C 0.3525(5) 0.650(5) 0.5364(16) 0.069(8) Uani 0.43(2) 1 d PU B 2
H18B H 0.3523 0.4937 0.5698 0.083 Uiso 0.43(2) 1 calc PR B 2
C19' C 0.3744(8) 0.802(6) 0.534(2) 0.077(12) Uani 0.43(2) 1 d PU B 2
H19A H 0.3893 0.7646 0.5722 0.093 Uiso 0.43(2) 1 calc PR B 2
C20 C 0.30428(10) 0.5921(11) 0.4911(3) 0.0379(13) Uani 1 1 d . . .
C21 C 0.28220(10) 0.6495(11) 0.4370(3) 0.0375(13) Uani 1 1 d . . .
H21A H 0.2838 0.7896 0.3995 0.045 Uiso 1 1 calc R B .
C22 C 0.23745(10) 0.6026(11) 0.3740(3) 0.0344(12) Uani 1 1 d . . .
C23 C 0.23814(10) 0.8006(11) 0.3171(3) 0.0424(14) Uani 1 1 d . B .
H23A H 0.2539 0.9024 0.3149 0.051 Uiso 1 1 calc R . .
C24 C 0.21556(10) 0.8503(12) 0.2631(3) 0.0450(14) Uani 1 1 d . . .
H24A H 0.2158 0.9883 0.2242 0.054 Uiso 1 1 calc R B .
C25 C 0.19288(10) 0.6990(12) 0.2660(3) 0.0448(15) Uani 1 1 d . B .
H25A H 0.1776 0.7323 0.2286 0.054 Uiso 1 1 calc R . .
C26 C 0.19202(10) 0.5005(12) 0.3225(3) 0.0456(14) Uani 1 1 d . . .
H26A H 0.1762 0.3982 0.3241 0.055 Uiso 1 1 calc R B .
C27 C 0.21426(10) 0.4507(11) 0.3770(3) 0.0372(13) Uani 1 1 d . B .
C28 C 0.19595(10) 0.1029(11) 0.4504(3) 0.0398(13) Uani 1 1 d . . .
H28A H 0.1800 0.1288 0.4152 0.048 Uiso 1 1 calc R . .
H19C H 0.1130 -0.4098 0.4271 0.048 Uiso 0.57(2) 1 d PR B 1

loop_
_atom_site_aniso_label
_atom_site_aniso_U_11
_atom_site_aniso_U_22
_atom_site_aniso_U_33
_atom_site_aniso_U_23
_atom_site_aniso_U_13
_atom_site_aniso_U_12
Co1 0.0230(5) 0.0456(7) 0.0405(6) 0.0013(5) -0.0018(4) -0.0004(5)
Co2 0.0311(6) 0.0434(7) 0.0357(6) 0.0005(5) -0.0002(4) 0.0041(5)
N1 0.031(3) 0.062(4) 0.050(3) 0.003(3) -0.002(2) 0.006(3)
N2 0.024(2) 0.039(3) 0.041(2) 0.009(2) -0.0001(19) 0.0044(19)
N3 0.025(2) 0.038(3) 0.035(2) 0.003(2) -0.0011(17) -0.003(2)
N4 0.044(3) 0.082(5) 0.077(4) 0.013(4) -0.007(3) -0.011(3)
N5 0.030(2) 0.040(3) 0.034(2) -0.004(2) -0.0009(18) 0.004(2)
N6 0.034(2) 0.038(3) 0.035(2) -0.003(2) 0.0044(18) 0.005(2)
C1 0.033(7) 0.054(10) 0.065(8) -0.005(8) -0.005(6) -0.020(6)
C2 0.041(7) 0.044(8) 0.043(7) -0.001(6) 0.001(5) -0.005(6)
C3 0.024(3) 0.044(4) 0.045(3) -0.003(3) 0.004(2) -0.003(3)
C4 0.028(6) 0.042(8) 0.036(6) 0.003(6) -0.001(5) -0.003(5)
C5 0.026(6) 0.052(8) 0.041(7) 0.001(6) -0.003(5) -0.006(6)
C1' 0.029(6) 0.042(8) 0.065(9) 0.002(7) 0.006(6) 0.009(6)
C2' 0.044(7) 0.044(8) 0.034(6) 0.005(6) 0.002(5) -0.002(6)
C4' 0.028(6) 0.041(8) 0.044(6) 0.003(6) 0.004(5) 0.005(5)
C5' 0.036(7) 0.076(11) 0.039(7) 0.002(7) -0.006(5) 0.005(7)
C6 0.030(3) 0.050(4) 0.036(3) 0.001(3) 0.001(2) -0.001(3)
C7 0.023(3) 0.044(4) 0.039(3) -0.009(3) -0.002(2) 0.000(2)
C8 0.027(3) 0.038(3) 0.044(3) -0.003(3) 0.000(2) 0.002(3)
C9 0.028(3) 0.051(4) 0.051(3) 0.003(3) 0.001(2) -0.005(3)
C10 0.034(3) 0.054(4) 0.048(3) 0.003(3) 0.008(2) -0.004(3)
C11 0.043(3) 0.051(4) 0.042(3) 0.003(3) 0.004(3) -0.007(3)
C12 0.031(3) 0.050(4) 0.043(3) 0.006(3) -0.002(2) -0.004(3)
C13 0.027(3) 0.045(4) 0.038(3) 0.003(3) 0.003(2) 0.000(3)
C14 0.030(3) 0.045(4) 0.034(3) -0.003(3) 0.002(2) 0.000(3)
C15 0.047(7) 0.087(12) 0.059(8) 0.014(9) -0.004(6) -0.016(7)
C16 0.029(6) 0.077(11) 0.046(7) 0.011(7) -0.002(5) -0.010(6)
C17 0.034(3) 0.044(4) 0.039(3) -0.007(3) -0.002(2) 0.004(3)
C18 0.021(7) 0.073(14) 0.046(7) 0.029(9) 0.012(5) 0.011(9)
C19 0.025(7) 0.10(2) 0.060(11) 0.004(14) -0.001(7) -0.002(12)
C18' 0.047(13) 0.059(16) 0.088(14) 0.048(14) -0.034(10) -0.011(13)
C19' 0.063(16) 0.08(2) 0.073(15) 0.046(16) -0.045(12) -0.033(18)
C20 0.033(3) 0.045(4) 0.034(3) -0.001(3) 0.002(2) 0.000(3)
C21 0.042(3) 0.037(4) 0.032(3) -0.002(2) 0.002(2) 0.003(3)
C22 0.038(3) 0.032(3) 0.035(3) -0.003(3) 0.009(2) 0.007(3)
C23 0.033(3) 0.052(4) 0.042(3) 0.007(3) 0.006(2) 0.011(3)
C24 0.045(3) 0.052(4) 0.038(3) 0.005(3) 0.006(3) 0.008(3)
C25 0.037(3) 0.056(4) 0.038(3) 0.000(3) -0.007(2) 0.009(3)
C26 0.037(3) 0.056(4) 0.040(3) 0.004(3) -0.004(2) 0.005(3)
C27 0.041(3) 0.035(4) 0.035(3) -0.007(3) 0.003(2) 0.006(3)
C28 0.032(3) 0.042(4) 0.043(3) -0.003(3) -0.002(2) 0.005(3)

loop_
_atom_type_symbol
_atom_type_description
_atom_type_scat_dispersion_real
_atom_type_scat_dispersion_imag
_atom_type_scat_source
C C 0.0033 0.0016 'International Tables Vol C Tables 4.2.6.8 and 6.1.1.4'
H H 0.0000 0.0000 'International Tables Vol C Tables 4.2.6.8 and 6.1.1.4'
N N 0.0061 0.0033 'International Tables Vol C Tables 4.2.6.8 and 6.1.1.4'
Co Co 0.3494 0.9721 'International Tables Vol C Tables 4.2.6.8 and 6.1.1.4'

loop_
_geom_angle_atom_site_label_1
_geom_angle_atom_site_label_2
_geom_angle_atom_site_label_3
_geom_angle
_geom_angle_site_symmetry_1
_geom_angle_site_symmetry_3
N3 Co1 N3 180.0(3) 5_556 .
N3 Co1 N2 94.15(16) 5_556 .
N3 Co1 N2 85.85(16) . .
N3 Co1 N2 85.85(16) 5_556 5_556
N3 Co1 N2 94.15(16) . 5_556
N2 Co1 N2 180.00(10) . 5_556
N5 Co2 N5 180.0(2) 7_556 .
N5 Co2 N6 85.68(17) 7_556 7_556
N5 Co2 N6 94.32(17) . 7_556
N5 Co2 N6 94.32(17) 7_556 .
N5 Co2 N6 85.68(17) . .
N6 Co2 N6 180.00(14) 7_556 .
C5' N1 C1 92.6(8) . .
C5' N1 C1' 116.5(7) . .
C1 N1 C1' 52.7(6) . .
C5' N1 C5 52.5(6) . .
C1 N1 C5 113.3(7) . .
C1' N1 C5 90.7(7) . .
C7 N2 C8 120.3(4) . .
C7 N2 Co1 126.3(4) . .
C8 N2 Co1 113.4(3) . .
C14 N3 C13 120.3(4) . .
C14 N3 Co1 126.6(4) . .
C13 N3 Co1 113.1(3) . .
C19 N4 C15' 101.6(14) . .
C19 N4 C15 117.9(15) . .
C15' N4 C15 38.0(6) . .
C19 N4 C19' 24(2) . .
C15' N4 C19' 107.9(17) . .
C15 N4 C19' 108.6(15) . .
C21 N5 C22 119.2(4) . .
C21 N5 Co2 126.8(3) . .
C22 N5 Co2 113.9(3) . .
C28 N6 C27 119.7(4) . .
C28 N6 Co2 126.1(4) . .
C27 N6 Co2 114.1(3) . .
N1 C1 C2 124.0(9) . .
C1 C2 C3 120.6(9) . .
C4 C3 C2' 92.2(7) . .
C4 C3 C2 116.8(7) . .
C2' C3 C2 52.6(6) . .
C4 C3 C4' 51.5(6) . .
C2' C3 C4' 114.2(7) . .
C2 C3 C4' 92.9(7) . .
C4 C3 C6 120.5(6) . .
C2' C3 C6 122.8(6) . .
C2 C3 C6 122.7(6) . .
C4' C3 C6 123.0(5) . .
C3 C4 C5 119.7(9) . .
N1 C5 C4 125.4(9) . .
N1 C1' C2' 124.3(9) . .
C3 C2' C1' 121.1(9) . .
C5' C4' C3 119.7(9) . .
N1 C5' C4' 124.1(10) . .
C7 C6 C14 122.1(4) . 5_556
C7 C6 C3 118.5(5) . .
C14 C6 C3 119.3(5) 5_556 .
N2 C7 C6 125.4(5) . .
C9 C8 C13 119.2(5) . .
C9 C8 N2 126.9(4) . .
C13 C8 N2 114.0(4) . .
C10 C9 C8 119.8(5) . .
C9 C10 C11 121.1(5) . .
C12 C11 C10 119.4(5) . .
C13 C12 C11 120.2(5) . .
C12 C13 C8 120.2(5) . .
C12 C13 N3 126.1(4) . .
C8 C13 N3 113.6(4) . .
N3 C14 C6 125.4(5) . 5_556
C16 C15 N4 119.9(10) . .
C15 C16 C17 122.0(9) . .
C16' C17 C18 101.1(10) . .
C16' C17 C18' 120.2(13) . .
C18 C17 C18' 29.8(11) . .
C16' C17 C16 34.2(6) . .
C18 C17 C16 110.7(8) . .
C18' C17 C16 112.5(12) . .
C16' C17 C20 122.6(8) . .
C18 C17 C20 127.2(8) . .
C18' C17 C20 116.9(11) . .
C16 C17 C20 122.0(6) . .
C17 C18 C19 122.9(15) . .
N4 C19 C18 126(2) . .
N4 C15' C16' 128.7(14) . .
C17 C16' C15' 119.7(14) . .
C19' C18' C17 115(2) . .
C18' C19' N4 126(3) . .
C21 C20 C28 122.4(5) . 7_556
C21 C20 C17 118.9(5) . .
C28 C20 C17 118.6(5) 7_556 .
N5 C21 C20 124.9(5) . .
C23 C22 C27 120.3(5) . .
C23 C22 N5 126.8(5) . .
C27 C22 N5 112.9(4) . .
C22 C23 C24 119.5(5) . .
C25 C24 C23 119.9(5) . .
C26 C25 C24 121.0(5) . .
C25 C26 C27 119.7(5) . .
C26 C27 C22 119.6(5) . .
C26 C27 N6 127.1(5) . .
C22 C27 N6 113.3(4) . .
N6 C28 C20 125.4(5) . 7_556

loop_
_geom_bond_atom_site_label_1
_geom_bond_atom_site_label_2
_geom_bond_distance
_geom_bond_site_symmetry_2
Co1 N3 1.872(4) 5_556
Co1 N3 1.872(4) .
Co1 N2 1.874(4) .
Co1 N2 1.874(4) 5_556
Co2 N5 1.855(4) 7_556
Co2 N5 1.855(4) .
Co2 N6 1.858(4) 7_556
Co2 N6 1.858(4) .
N1 C5' 1.282(12) .
N1 C1 1.357(8) .
N1 C1' 1.361(12) .
N1 C5 1.367(8) .
N2 C7 1.331(6) .
N2 C8 1.412(6) .
N3 C14 1.323(5) .
N3 C13 1.425(6) .
N4 C19 1.14(2) .
N4 C15' 1.277(15) .
N4 C15 1.420(14) .
N4 C19' 1.50(3) .
N5 C21 1.334(6) .
N5 C22 1.437(6) .
N6 C28 1.334(6) .
N6 C27 1.423(6) .
C1 C2 1.375(8) .
C2 C3 1.399(8) .
C3 C4 1.353(8) .
C3 C2' 1.367(11) .
C3 C4' 1.453(11) .
C3 C6 1.475(7) .
C4 C5 1.384(8) .
C1' C2' 1.375(13) .
C4' C5' 1.402(13) .
C6 C7 1.395(7) .
C6 C14 1.398(7) 5_556
C8 C9 1.394(7) .
C8 C13 1.405(6) .
C9 C10 1.382(7) .
C10 C11 1.387(7) .
C11 C12 1.387(7) .
C12 C13 1.387(7) .
C14 C6 1.398(7) 5_556
C15 C16 1.374(13) .
C16 C17 1.446(13) .
C17 C16' 1.302(16) .
C17 C18 1.358(19) .
C17 C18' 1.43(2) .
C17 C20 1.490(7) .
C18 C19 1.43(3) .
C15' C16' 1.399(19) .
C18' C19' 1.35(4) .
C20 C21 1.382(6) .
C20 C28 1.386(7) 7_556
C22 C23 1.378(7) .
C22 C27 1.402(7) .
C23 C24 1.393(7) .
C24 C25 1.378(7) .
C25 C26 1.376(7) .
C26 C27 1.385(6) .
C28 C20 1.386(7) 7_556
